data_4023496
loop_
_publ_author_name
'Ivan V. Korendovych'
'Mimi Cho'
'Olga V. Makhlynets'
'Phillip L. Butler'
'Richard J. Staples'
'Elena V. Rybak-Akimova'

_publ_section_title
;
 Anion and Carboxylic Acid Binding to Monotopic and Ditopic
 Amidopyridine Macrocycles
;
_journal_name_full 'Journal of Organic Chemistry'
_journal_page_first 4771
_journal_page_last 4782
_journal_paper_doi 10.1021/jo800128r
_journal_volume 73
_journal_year 2008
_chemical_formula_moiety 'C26 H42 N10 O4, 4(C7 H4 N O4), 4(C2 H6 O S)'
_chemical_formula_sum 'C62 H82 N14 O24 S4'
_chemical_formula_weight 1535.66
_chemical_name_systematic
; 
 ? 
;
_space_group_IT_number 2
_symmetry_cell_setting triclinic
_symmetry_space_group_name_Hall '-P 1'
_symmetry_space_group_name_H-M 'P -1'
_atom_sites_solution_hydrogens geom
_atom_sites_solution_primary direct
_atom_sites_solution_secondary difmap
_audit_creation_method SHELXL-97
_cell_angle_alpha 100.467(3)
_cell_angle_beta 101.620(4)
_cell_angle_gamma 101.649(3)
_cell_formula_units_Z 1
_cell_length_a 10.6618(19)
_cell_length_b 12.830(2)
_cell_length_c 14.182(3)
_cell_measurement_reflns_used 3466
_cell_measurement_temperature 173(2)
_cell_measurement_theta_max 25.52
_cell_measurement_theta_min 2.79
_cell_volume 1810.4(6)
_computing_structure_refinement 'SHELXL-97 (Sheldrick, 1997)'
_computing_structure_solution 'SHELXS-97 (Sheldrick, 1990)'
_diffrn_ambient_temperature 173(2)
_diffrn_measured_fraction_theta_full 0.989
_diffrn_measured_fraction_theta_max 0.931
_diffrn_measurement_device_type 'CCD area detector'
_diffrn_measurement_method 'phi and omega scans'
_diffrn_radiation_monochromator graphite
_diffrn_radiation_source 'sealed tube'
_diffrn_radiation_type MoK\a
_diffrn_radiation_wavelength 0.71073
_diffrn_reflns_av_R_equivalents 0.0438
_diffrn_reflns_av_sigmaI/netI 0.0961
_diffrn_reflns_limit_h_max 13
_diffrn_reflns_limit_h_min -13
_diffrn_reflns_limit_k_max 16
_diffrn_reflns_limit_k_min -17
_diffrn_reflns_limit_l_max 18
_diffrn_reflns_limit_l_min -18
_diffrn_reflns_number 13887
_diffrn_reflns_theta_full 25.00
_diffrn_reflns_theta_max 28.34
_diffrn_reflns_theta_min 1.67
_exptl_absorpt_coefficient_mu 0.218
_exptl_absorpt_correction_T_max 0.987
_exptl_absorpt_correction_T_min 0.979
_exptl_absorpt_correction_type multi-scan
_exptl_absorpt_process_details SADABS
_exptl_crystal_colour colorless
_exptl_crystal_density_diffrn 1.409
_exptl_crystal_density_method 'not measured'
_exptl_crystal_description prism
_exptl_crystal_F_000 808
_exptl_crystal_size_max 0.30
_exptl_crystal_size_mid 0.08
_exptl_crystal_size_min 0.06
_refine_diff_density_max 1.391
_refine_diff_density_min -0.546
_refine_diff_density_rms 0.107
_refine_ls_extinction_method none
_refine_ls_goodness_of_fit_ref 0.880
_refine_ls_hydrogen_treatment mixed
_refine_ls_matrix_type full
_refine_ls_number_parameters 497
_refine_ls_number_reflns 8396
_refine_ls_number_restraints 0
_refine_ls_restrained_S_all 0.880
_refine_ls_R_factor_all 0.1565
_refine_ls_R_factor_gt 0.0951
_refine_ls_shift/su_max 0.000
_refine_ls_shift/su_mean 0.000
_refine_ls_structure_factor_coef Fsqd
_refine_ls_weighting_details 'calc w=1/[\s^2^(Fo^2^)+(0.2000P)^2^+0.0000P] where P=(Fo^2^+2Fc^2^)/3'
_refine_ls_weighting_scheme calc
_refine_ls_wR_factor_gt 0.2438
_refine_ls_wR_factor_ref 0.2970
_reflns_number_gt 3614
_reflns_number_total 8396
_reflns_threshold_expression >2sigma(I)
_cod_data_source_file jo800128r-File004.cif
_cod_data_source_block 623338
_cod_database_code 4023496

loop_
_publ_contact_author_name
_publ_contact_author_address
_publ_contact_author_email
_publ_contact_author_fax
_publ_contact_author_phone
'Prof. Elena V. Rybak-Akimova'
;
Department of Chemistry
Tufts University
62 Talbot Avenue 
Medford, MA 02155
USA
;
elena.rybak-akimova@tufts.edu '1 617 627 3443' '1 617 627 3413'

loop_
_symmetry_equiv_pos_as_xyz
'x, y, z'
'-x, -y, -z'

loop_
_atom_site_label
_atom_site_type_symbol
_atom_site_fract_x
_atom_site_fract_y
_atom_site_fract_z
_atom_site_U_iso_or_equiv
_atom_site_adp_type
_atom_site_occupancy
_atom_site_symmetry_multiplicity
_atom_site_calc_flag
_atom_site_refinement_flags
_atom_site_disorder_assembly
_atom_site_disorder_group
N6 N 0.5159(3) 0.0995(4) 0.1054(3) 0.0553(9) Uani 1 1 d . . .
S1 S 0.07494(10) 0.55185(9) 0.22682(7) 0.0508(3) Uani 1 1 d . . .
N1 N 0.7046(3) 0.9763(3) 0.6135(3) 0.0453(8) Uani 1 1 d . . .
N5 N 1.0445(3) 0.7937(3) 0.4226(2) 0.0441(8) Uani 1 1 d . . .
O2 O 0.8483(3) 0.5065(3) 0.3421(2) 0.0601(8) Uani 1 1 d . . .
N3 N 0.6346(3) 0.6206(3) 0.4652(2) 0.0475(8) Uani 1 1 d . . .
N2 N 0.5786(3) 0.7604(3) 0.6056(2) 0.0481(8) Uani 1 1 d . . .
N4 N 0.8897(4) 0.6221(3) 0.4913(3) 0.0508(9) Uani 1 1 d . . .
O1 O 0.3652(3) 0.7209(3) 0.5187(2) 0.0680(9) Uani 1 1 d . . .
O1S O 0.0816(3) 0.6719(2) 0.2605(2) 0.0626(8) Uani 1 1 d . . .
C1 C 0.7577(4) 1.0904(3) 0.6100(3) 0.0484(10) Uani 1 1 d . . .
H1A H 0.7701 1.1401 0.6752 0.058 Uiso 1 1 calc R . .
H1B H 0.6962 1.1125 0.5597 0.058 Uiso 1 1 calc R . .
C5 C 0.5070(4) 0.6207(3) 0.4553(3) 0.0469(9) Uani 1 1 d . . .
C9 C 0.6654(4) 0.5514(3) 0.3975(3) 0.0467(9) Uani 1 1 d . . .
C12 C 1.0932(4) 0.7648(4) 0.5181(3) 0.0481(10) Uani 1 1 d . . .
H12A H 1.0697 0.8115 0.5721 0.058 Uiso 1 1 calc R . .
H12B H 1.1907 0.7782 0.5334 0.058 Uiso 1 1 calc R . .
C4 C 0.4786(4) 0.7052(4) 0.5289(3) 0.0510(10) Uani 1 1 d . . .
C8 C 0.5712(4) 0.4772(4) 0.3183(3) 0.0549(11) Uani 1 1 d . . .
H8 H 0.5965 0.4298 0.2699 0.066 Uiso 1 1 calc R . .
C11 C 1.0327(4) 0.6460(4) 0.5120(3) 0.0517(10) Uani 1 1 d . . .
H11A H 1.0586 0.5996 0.4592 0.062 Uiso 1 1 calc R . .
H11B H 1.0675 0.6277 0.5755 0.062 Uiso 1 1 calc R . .
C2 C 0.5832(4) 0.9564(4) 0.6505(3) 0.0504(10) Uani 1 1 d . . .
H2A H 0.5058 0.9556 0.5982 0.060 Uiso 1 1 calc R . .
H2B H 0.5914 1.0159 0.7084 0.060 Uiso 1 1 calc R . .
C3 C 0.5634(4) 0.8463(4) 0.6804(3) 0.0509(10) Uani 1 1 d . . .
H3A H 0.6286 0.8536 0.7433 0.061 Uiso 1 1 calc R . .
H3B H 0.4739 0.8262 0.6917 0.061 Uiso 1 1 calc R . .
C2S C -0.0778(4) 0.4950(4) 0.1382(3) 0.0542(11) Uani 1 1 d . . .
H2S1 H -0.1503 0.4954 0.1711 0.081 Uiso 1 1 calc R . .
H2S3 H -0.0817 0.4196 0.1063 0.081 Uiso 1 1 calc R . .
H2S2 H -0.0862 0.5385 0.0882 0.081 Uiso 1 1 calc R . .
C10 C 0.8094(4) 0.5578(4) 0.4073(3) 0.0505(10) Uani 1 1 d . . .
C6 C 0.4084(4) 0.5497(4) 0.3804(3) 0.0567(11) Uani 1 1 d . . .
H6 H 0.3190 0.5524 0.3758 0.068 Uiso 1 1 calc R . .
C13 C 1.1112(4) 0.9043(3) 0.4166(3) 0.0508(10) Uani 1 1 d . . .
H13A H 1.1257 0.9557 0.4812 0.061 Uiso 1 1 calc R . .
H13B H 1.0523 0.9287 0.3663 0.061 Uiso 1 1 calc R . .
C7 C 0.4385(4) 0.4754(4) 0.3127(3) 0.0592(12) Uani 1 1 d . . .
H7 H 0.3705 0.4232 0.2626 0.071 Uiso 1 1 calc R . .
C1S C 0.1798(4) 0.5476(4) 0.1439(3) 0.0610(12) Uani 1 1 d . . .
H1S1 H 0.1530 0.5866 0.0929 0.092 Uiso 1 1 calc R . .
H1S3 H 0.1726 0.4713 0.1125 0.092 Uiso 1 1 calc R . .
H1S2 H 0.2715 0.5825 0.1806 0.092 Uiso 1 1 calc R . .
S2 S -0.01651(12) 0.79249(10) 0.06885(9) 0.0591(4) Uani 1 1 d . . .
O2S O -0.0263(3) 0.6828(3) 0.0081(3) 0.0704(9) Uani 1 1 d . . .
C4S C -0.1067(5) 0.8584(5) -0.0114(4) 0.0763(15) Uani 1 1 d . . .
H4S2 H -0.0693 0.8615 -0.0688 0.114 Uiso 1 1 calc R . .
H4S1 H -0.1010 0.9329 0.0242 0.114 Uiso 1 1 calc R . .
H4S3 H -0.1995 0.8172 -0.0337 0.114 Uiso 1 1 calc R . .
C3S C 0.1435(5) 0.8719(4) 0.0801(4) 0.0712(13) Uani 1 1 d . . .
H3S1 H 0.2090 0.8396 0.1153 0.107 Uiso 1 1 calc R . .
H3S2 H 0.1531 0.9465 0.1173 0.107 Uiso 1 1 calc R . .
H3S3 H 0.1572 0.8737 0.0141 0.107 Uiso 1 1 calc R . .
O9 O 0.6195(3) 0.8811(2) 0.4205(2) 0.0531(7) Uani 1 1 d . . .
O10 O 0.8175(3) 0.8509(2) 0.4222(2) 0.0524(7) Uani 1 1 d . . .
O7 O 0.3857(3) 0.5966(3) -0.0646(2) 0.0683(9) Uani 1 1 d . . .
C20 C 0.6471(4) 0.7786(3) 0.2732(3) 0.0431(9) Uani 1 1 d . . .
C27 C 0.6984(4) 0.8413(3) 0.3813(3) 0.0438(9) Uani 1 1 d . . .
N7 N 0.5050(4) 0.6165(3) -0.0277(3) 0.0559(9) Uani 1 1 d . . .
C21 C 0.5194(4) 0.7709(4) 0.2246(3) 0.0495(10) Uani 1 1 d . . .
H21 H 0.4633 0.8020 0.2593 0.059 Uiso 1 1 calc R . .
O8 O 0.5839(4) 0.5897(3) -0.0727(2) 0.0738(10) Uani 1 1 d . . .
C24 C 0.6821(4) 0.6780(4) 0.1241(3) 0.0517(10) Uani 1 1 d . . .
H24 H 0.7370 0.6449 0.0896 0.062 Uiso 1 1 calc R . .
C23 C 0.5553(4) 0.6737(3) 0.0774(3) 0.0487(10) Uani 1 1 d . . .
C22 C 0.4713(4) 0.7182(4) 0.1253(3) 0.0515(10) Uani 1 1 d . . .
H22 H 0.3830 0.7130 0.0913 0.062 Uiso 1 1 calc R . .
C25 C 0.7284(4) 0.7319(3) 0.2229(3) 0.0489(10) Uani 1 1 d . . .
H25 H 0.8167 0.7369 0.2566 0.059 Uiso 1 1 calc R . .
O6 O 1.1040(3) 0.0614(3) 0.2547(2) 0.0583(8) Uani 1 1 d . . .
O5 O 1.1349(3) 0.2374(3) 0.3226(2) 0.0583(8) Uani 1 1 d . . .
O4 O 0.4405(3) 0.0101(3) 0.0933(2) 0.0661(9) Uani 1 1 d . . .
C26 C 1.0645(4) 0.1469(4) 0.2732(3) 0.0469(9) Uani 1 1 d . . .
C17 C 0.6577(4) 0.1129(4) 0.1477(3) 0.0486(10) Uani 1 1 d . . .
C16 C 0.7405(4) 0.2163(4) 0.1758(3) 0.0507(10) Uani 1 1 d . . .
H16 H 0.7082 0.2785 0.1668 0.061 Uiso 1 1 calc R . .
O3 O 0.4793(3) 0.1775(3) 0.0830(3) 0.0736(10) Uani 1 1 d . . .
C14 C 0.9202(4) 0.1363(3) 0.2290(3) 0.0470(10) Uani 1 1 d . . .
C19 C 0.8331(4) 0.0341(4) 0.2003(3) 0.0526(10) Uani 1 1 d . . .
H19 H 0.8653 -0.0281 0.2094 0.063 Uiso 1 1 calc R . .
C18 C 0.7013(4) 0.0205(4) 0.1591(3) 0.0584(11) Uani 1 1 d . . .
H18 H 0.6420 -0.0500 0.1391 0.070 Uiso 1 1 calc R . .
C15 C 0.8724(4) 0.2265(4) 0.2176(3) 0.0480(10) Uani 1 1 d . . .
H15 H 0.9314 0.2972 0.2389 0.058 Uiso 1 1 calc R . .
H4 H 0.858(4) 0.649(3) 0.528(3) 0.038(12) Uiso 1 1 d . . .
H2 H 0.664(6) 0.754(5) 0.609(4) 0.10(2) Uiso 1 1 d . . .
H5B H 1.040(4) 0.728(4) 0.364(4) 0.066(13) Uiso 1 1 d . . .
H5A H 0.959(4) 0.802(3) 0.411(3) 0.045(11) Uiso 1 1 d . . .
H3C H 0.785(5) 0.949(4) 0.665(4) 0.084(16) Uiso 1 1 d . . .
H3D H 0.681(4) 0.938(3) 0.553(3) 0.042(11) Uiso 1 1 d . . .

loop_
_atom_site_aniso_label
_atom_site_aniso_U_11
_atom_site_aniso_U_22
_atom_site_aniso_U_33
_atom_site_aniso_U_23
_atom_site_aniso_U_13
_atom_site_aniso_U_12
N6 0.045(2) 0.069(3) 0.0481(19) 0.0142(18) 0.0069(15) 0.010(2)
S1 0.0491(6) 0.0519(7) 0.0452(5) 0.0058(5) 0.0044(4) 0.0107(5)
N1 0.0442(18) 0.048(2) 0.0436(18) 0.0073(16) 0.0091(14) 0.0145(16)
N5 0.0393(18) 0.044(2) 0.0448(18) 0.0073(15) 0.0027(14) 0.0106(15)
O2 0.0584(18) 0.081(2) 0.0523(17) 0.0207(16) 0.0175(14) 0.0347(17)
N3 0.0448(18) 0.047(2) 0.0529(19) 0.0122(16) 0.0128(14) 0.0160(16)
N2 0.0396(18) 0.053(2) 0.0529(19) 0.0093(16) 0.0110(15) 0.0185(16)
N4 0.049(2) 0.052(2) 0.058(2) 0.0139(18) 0.0204(18) 0.0199(18)
O1 0.0419(16) 0.081(2) 0.075(2) 0.0035(18) 0.0057(14) 0.0245(16)
O1S 0.073(2) 0.0497(18) 0.0556(17) -0.0038(14) 0.0140(15) 0.0095(16)
C1 0.044(2) 0.047(2) 0.052(2) 0.0088(19) 0.0088(17) 0.0124(19)
C5 0.042(2) 0.049(2) 0.049(2) 0.0106(19) 0.0099(17) 0.0142(18)
C9 0.048(2) 0.048(2) 0.049(2) 0.0151(19) 0.0124(17) 0.0175(19)
C12 0.041(2) 0.057(3) 0.045(2) 0.0112(19) 0.0047(16) 0.0157(19)
C4 0.042(2) 0.055(3) 0.058(2) 0.017(2) 0.0114(18) 0.0136(19)
C8 0.062(3) 0.057(3) 0.045(2) 0.012(2) 0.0107(19) 0.016(2)
C11 0.041(2) 0.060(3) 0.060(2) 0.021(2) 0.0122(18) 0.019(2)
C2 0.048(2) 0.051(3) 0.054(2) 0.009(2) 0.0126(18) 0.017(2)
C3 0.046(2) 0.060(3) 0.050(2) 0.012(2) 0.0160(17) 0.016(2)
C2S 0.049(2) 0.060(3) 0.050(2) 0.010(2) 0.0117(18) 0.008(2)
C10 0.057(3) 0.052(3) 0.054(2) 0.019(2) 0.019(2) 0.027(2)
C6 0.049(2) 0.069(3) 0.052(2) 0.013(2) 0.0053(19) 0.021(2)
C13 0.046(2) 0.047(2) 0.061(2) 0.015(2) 0.0128(18) 0.0119(19)
C7 0.056(3) 0.056(3) 0.052(2) 0.006(2) -0.0067(19) 0.009(2)
C1S 0.049(2) 0.073(3) 0.056(2) 0.010(2) 0.0100(19) 0.012(2)
S2 0.0662(7) 0.0537(7) 0.0597(7) 0.0123(5) 0.0185(5) 0.0180(6)
O2S 0.085(2) 0.0464(18) 0.074(2) 0.0048(16) 0.0103(17) 0.0215(17)
C4S 0.076(3) 0.083(4) 0.075(3) 0.024(3) 0.018(3) 0.028(3)
C3S 0.069(3) 0.065(3) 0.074(3) 0.009(3) 0.019(2) 0.012(3)
O9 0.0508(16) 0.0595(18) 0.0474(15) 0.0050(13) 0.0090(12) 0.0196(14)
O10 0.0436(15) 0.0559(18) 0.0509(15) 0.0014(13) 0.0018(12) 0.0165(13)
O7 0.0579(19) 0.070(2) 0.0580(18) 0.0045(16) -0.0084(15) 0.0058(16)
C20 0.0371(19) 0.048(2) 0.0432(19) 0.0106(17) 0.0091(15) 0.0107(17)
C27 0.047(2) 0.044(2) 0.042(2) 0.0103(17) 0.0104(17) 0.0151(19)
N7 0.056(2) 0.056(2) 0.0471(19) 0.0096(17) -0.0013(17) 0.0114(19)
C21 0.044(2) 0.052(3) 0.051(2) 0.0085(19) 0.0095(17) 0.0150(19)
O8 0.077(2) 0.090(3) 0.0486(17) -0.0023(17) 0.0057(16) 0.035(2)
C24 0.047(2) 0.059(3) 0.049(2) 0.008(2) 0.0120(17) 0.018(2)
C23 0.047(2) 0.046(2) 0.046(2) 0.0093(18) 0.0020(17) 0.0071(19)
C22 0.043(2) 0.052(3) 0.052(2) 0.0047(19) 0.0030(17) 0.0124(19)
C25 0.046(2) 0.051(2) 0.046(2) 0.0052(18) 0.0025(17) 0.0162(19)
O6 0.0543(17) 0.062(2) 0.0579(17) 0.0115(15) 0.0056(13) 0.0242(15)
O5 0.0434(15) 0.063(2) 0.0628(18) 0.0073(16) 0.0046(13) 0.0152(15)
O4 0.0495(18) 0.070(2) 0.071(2) 0.0127(17) 0.0127(15) 0.0030(17)
C26 0.045(2) 0.055(3) 0.041(2) 0.0094(19) 0.0078(16) 0.015(2)
C17 0.045(2) 0.060(3) 0.041(2) 0.0103(19) 0.0079(16) 0.017(2)
C16 0.042(2) 0.053(3) 0.056(2) 0.015(2) 0.0041(18) 0.015(2)
O3 0.0475(18) 0.084(3) 0.092(2) 0.034(2) 0.0051(16) 0.0222(18)
C14 0.047(2) 0.051(2) 0.045(2) 0.0129(18) 0.0102(17) 0.014(2)
C19 0.053(2) 0.051(3) 0.054(2) 0.012(2) 0.0101(19) 0.018(2)
C18 0.058(3) 0.058(3) 0.054(2) 0.011(2) 0.007(2) 0.013(2)
C15 0.042(2) 0.049(2) 0.049(2) 0.0117(19) 0.0051(16) 0.0095(19)

loop_
_atom_type_symbol
_atom_type_description
_atom_type_scat_dispersion_real
_atom_type_scat_dispersion_imag
_atom_type_scat_source
C C 0.0033 0.0016 'International Tables Vol C Tables 4.2.6.8 and 6.1.1.4'
H H 0.0000 0.0000 'International Tables Vol C Tables 4.2.6.8 and 6.1.1.4'
N N 0.0061 0.0033 'International Tables Vol C Tables 4.2.6.8 and 6.1.1.4'
O O 0.0106 0.0060 'International Tables Vol C Tables 4.2.6.8 and 6.1.1.4'
S S 0.1246 0.1234 'International Tables Vol C Tables 4.2.6.8 and 6.1.1.4'

loop_
_geom_angle_atom_site_label_1
_geom_angle_atom_site_label_2
_geom_angle_atom_site_label_3
_geom_angle
_geom_angle_site_symmetry_1
_geom_angle_site_symmetry_3
_geom_angle_publ_flag
O3 N6 O4 122.9(4) . . ?
O3 N6 C17 118.6(4) . . ?
O4 N6 C17 118.5(4) . . ?
O1S S1 C2S 105.9(2) . . ?
O1S S1 C1S 104.5(2) . . ?
C2S S1 C1S 97.8(2) . . ?
C1 N1 C2 115.4(3) . . ?
C1 N1 H3C 108(3) . . ?
C2 N1 H3C 107(3) . . ?
C1 N1 H3D 107(3) . . ?
C2 N1 H3D 105(3) . . ?
H3C N1 H3D 114(4) . . ?
C13 N5 C12 114.4(3) . . ?
C13 N5 H5B 117(3) . . ?
C12 N5 H5B 109(2) . . ?
C13 N5 H5A 98(3) . . ?
C12 N5 H5A 115(2) . . ?
H5B N5 H5A 103(3) . . ?
C9 N3 C5 118.0(3) . . ?
C4 N2 C3 121.5(3) . . ?
C4 N2 H2 122(4) . . ?
C3 N2 H2 116(4) . . ?
C10 N4 C11 123.8(4) . . ?
C10 N4 H4 117(3) . . ?
C11 N4 H4 120(3) . . ?
N1 C1 C13 106.9(3) . 2_776 ?
N1 C1 H1A 110.3 . . ?
C13 C1 H1A 110.3 2_776 . ?
N1 C1 H1B 110.3 . . ?
C13 C1 H1B 110.3 2_776 . ?
H1A C1 H1B 108.6 . . ?
N3 C5 C6 122.5(4) . . ?
N3 C5 C4 115.9(3) . . ?
C6 C5 C4 121.6(4) . . ?
N3 C9 C8 123.2(4) . . ?
N3 C9 C10 116.7(4) . . ?
C8 C9 C10 120.1(4) . . ?
N5 C12 C11 110.3(3) . . ?
N5 C12 H12A 109.6 . . ?
C11 C12 H12A 109.6 . . ?
N5 C12 H12B 109.6 . . ?
C11 C12 H12B 109.6 . . ?
H12A C12 H12B 108.1 . . ?
O1 C4 N2 122.7(4) . . ?
O1 C4 C5 120.7(4) . . ?
N2 C4 C5 116.6(3) . . ?
C9 C8 C7 117.5(4) . . ?
C9 C8 H8 121.2 . . ?
C7 C8 H8 121.2 . . ?
N4 C11 C12 111.9(3) . . ?
N4 C11 H11A 109.2 . . ?
C12 C11 H11A 109.2 . . ?
N4 C11 H11B 109.2 . . ?
C12 C11 H11B 109.2 . . ?
H11A C11 H11B 107.9 . . ?
N1 C2 C3 109.6(3) . . ?
N1 C2 H2A 109.8 . . ?
C3 C2 H2A 109.8 . . ?
N1 C2 H2B 109.8 . . ?
C3 C2 H2B 109.8 . . ?
H2A C2 H2B 108.2 . . ?
N2 C3 C2 112.0(3) . . ?
N2 C3 H3A 109.2 . . ?
C2 C3 H3A 109.2 . . ?
N2 C3 H3B 109.2 . . ?
C2 C3 H3B 109.2 . . ?
H3A C3 H3B 107.9 . . ?
S1 C2S H2S1 109.5 . . ?
S1 C2S H2S3 109.5 . . ?
H2S1 C2S H2S3 109.5 . . ?
S1 C2S H2S2 109.5 . . ?
H2S1 C2S H2S2 109.5 . . ?
H2S3 C2S H2S2 109.5 . . ?
O2 C10 N4 123.5(4) . . ?
O2 C10 C9 121.4(4) . . ?
N4 C10 C9 115.1(4) . . ?
C7 C6 C5 120.0(4) . . ?
C7 C6 H6 120.0 . . ?
C5 C6 H6 120.0 . . ?
N5 C13 C1 113.4(3) . 2_776 ?
N5 C13 H13A 108.9 . . ?
C1 C13 H13A 108.9 2_776 . ?
N5 C13 H13B 108.9 . . ?
C1 C13 H13B 108.9 2_776 . ?
H13A C13 H13B 107.7 . . ?
C6 C7 C8 118.7(4) . . ?
C6 C7 H7 120.6 . . ?
C8 C7 H7 120.6 . . ?
S1 C1S H1S1 109.5 . . ?
S1 C1S H1S3 109.5 . . ?
H1S1 C1S H1S3 109.5 . . ?
S1 C1S H1S2 109.5 . . ?
H1S1 C1S H1S2 109.5 . . ?
H1S3 C1S H1S2 109.5 . . ?
O2S S2 C3S 106.5(2) . . ?
O2S S2 C4S 105.7(2) . . ?
C3S S2 C4S 98.2(3) . . ?
S2 C4S H4S2 109.5 . . ?
S2 C4S H4S1 109.5 . . ?
H4S2 C4S H4S1 109.5 . . ?
S2 C4S H4S3 109.5 . . ?
H4S2 C4S H4S3 109.5 . . ?
H4S1 C4S H4S3 109.5 . . ?
S2 C3S H3S1 109.5 . . ?
S2 C3S H3S2 109.5 . . ?
H3S1 C3S H3S2 109.5 . . ?
S2 C3S H3S3 109.5 . . ?
H3S1 C3S H3S3 109.5 . . ?
H3S2 C3S H3S3 109.5 . . ?
C21 C20 C25 119.7(4) . . ?
C21 C20 C27 119.2(4) . . ?
C25 C20 C27 121.1(3) . . ?
O9 C27 O10 125.5(4) . . ?
O9 C27 C20 116.9(3) . . ?
O10 C27 C20 117.5(3) . . ?
O8 N7 O7 123.7(4) . . ?
O8 N7 C23 118.1(3) . . ?
O7 N7 C23 118.2(4) . . ?
C20 C21 C22 120.7(4) . . ?
C20 C21 H21 119.7 . . ?
C22 C21 H21 119.7 . . ?
C23 C24 C25 118.2(4) . . ?
C23 C24 H24 120.9 . . ?
C25 C24 H24 120.9 . . ?
C24 C23 C22 122.7(4) . . ?
C24 C23 N7 118.7(4) . . ?
C22 C23 N7 118.6(3) . . ?
C23 C22 C21 118.1(4) . . ?
C23 C22 H22 121.0 . . ?
C21 C22 H22 121.0 . . ?
C24 C25 C20 120.6(4) . . ?
C24 C25 H25 119.7 . . ?
C20 C25 H25 119.7 . . ?
O5 C26 O6 125.2(4) . . ?
O5 C26 C14 119.1(4) . . ?
O6 C26 C14 115.8(4) . . ?
C16 C17 C18 122.8(4) . . ?
C16 C17 N6 119.0(4) . . ?
C18 C17 N6 118.2(4) . . ?
C17 C16 C15 117.6(4) . . ?
C17 C16 H16 121.2 . . ?
C15 C16 H16 121.2 . . ?
C15 C14 C19 118.9(4) . . ?
C15 C14 C26 121.6(4) . . ?
C19 C14 C26 119.5(4) . . ?
C18 C19 C14 121.5(4) . . ?
C18 C19 H19 119.2 . . ?
C14 C19 H19 119.2 . . ?
C19 C18 C17 117.7(4) . . ?
C19 C18 H18 121.2 . . ?
C17 C18 H18 121.2 . . ?
C14 C15 C16 121.4(4) . . ?
C14 C15 H15 119.3 . . ?
C16 C15 H15 119.3 . . ?

loop_
_geom_bond_atom_site_label_1
_geom_bond_atom_site_label_2
_geom_bond_distance
_geom_bond_site_symmetry_2
_geom_bond_publ_flag
N6 O3 1.216(5) . ?
N6 O4 1.221(5) . ?
N6 C17 1.472(5) . ?
S1 O1S 1.510(3) . ?
S1 C2S 1.768(4) . ?
S1 C1S 1.779(5) . ?
N1 C1 1.473(5) . ?
N1 C2 1.485(5) . ?
N1 H3C 1.16(5) . ?
N1 H3D 0.87(4) . ?
N5 C13 1.479(5) . ?
N5 C12 1.490(5) . ?
N5 H5B 1.06(5) . ?
N5 H5A 0.92(4) . ?
O2 C10 1.227(5) . ?
N3 C9 1.325(5) . ?
N3 C5 1.339(5) . ?
N2 C4 1.331(5) . ?
N2 C3 1.442(5) . ?
N2 H2 0.93(6) . ?
N4 C10 1.334(6) . ?
N4 C11 1.449(5) . ?
N4 H4 0.75(4) . ?
O1 C4 1.250(5) . ?
C1 C13 1.511(6) 2_776 ?
C1 H1A 0.9900 . ?
C1 H1B 0.9900 . ?
C5 C6 1.369(6) . ?
C5 C4 1.485(6) . ?
C9 C8 1.395(6) . ?
C9 C10 1.498(6) . ?
C12 C11 1.509(6) . ?
C12 H12A 0.9900 . ?
C12 H12B 0.9900 . ?
C8 C7 1.396(6) . ?
C8 H8 0.9500 . ?
C11 H11A 0.9900 . ?
C11 H11B 0.9900 . ?
C2 C3 1.533(6) . ?
C2 H2A 0.9900 . ?
C2 H2B 0.9900 . ?
C3 H3A 0.9900 . ?
C3 H3B 0.9900 . ?
C2S H2S1 0.9800 . ?
C2S H2S3 0.9800 . ?
C2S H2S2 0.9800 . ?
C6 C7 1.360(6) . ?
C6 H6 0.9500 . ?
C13 C1 1.511(6) 2_776 ?
C13 H13A 0.9900 . ?
C13 H13B 0.9900 . ?
C7 H7 0.9500 . ?
C1S H1S1 0.9800 . ?
C1S H1S3 0.9800 . ?
C1S H1S2 0.9800 . ?
S2 O2S 1.483(3) . ?
S2 C3S 1.761(5) . ?
S2 C4S 1.781(5) . ?
C4S H4S2 0.9800 . ?
C4S H4S1 0.9800 . ?
C4S H4S3 0.9800 . ?
C3S H3S1 0.9800 . ?
C3S H3S2 0.9800 . ?
C3S H3S3 0.9800 . ?
O9 C27 1.239(5) . ?
O10 C27 1.256(4) . ?
O7 N7 1.229(4) . ?
C20 C21 1.372(5) . ?
C20 C25 1.386(6) . ?
C20 C27 1.528(5) . ?
N7 O8 1.219(5) . ?
N7 C23 1.472(5) . ?
C21 C22 1.388(6) . ?
C21 H21 0.9500 . ?
C24 C23 1.365(5) . ?
C24 C25 1.384(6) . ?
C24 H24 0.9500 . ?
C23 C22 1.379(6) . ?
C22 H22 0.9500 . ?
C25 H25 0.9500 . ?
O6 C26 1.256(5) . ?
O5 C26 1.242(5) . ?
C26 C14 1.508(5) . ?
C17 C16 1.375(6) . ?
C17 C18 1.382(6) . ?
C16 C15 1.381(5) . ?
C16 H16 0.9500 . ?
C14 C15 1.378(5) . ?
C14 C19 1.381(6) . ?
C19 C18 1.371(6) . ?
C19 H19 0.9500 . ?
C18 H18 0.9500 . ?
C15 H15 0.9500 . ?

loop_
_geom_hbond_atom_site_label_D
_geom_hbond_atom_site_label_H
_geom_hbond_atom_site_label_A
_geom_hbond_distance_DH
_geom_hbond_distance_HA
_geom_hbond_distance_DA
_geom_hbond_angle_DHA
_geom_hbond_site_symmetry_A
N4 H4 N3 0.75(4) 2.30(4) 2.667(5) 112(4) .
N5 H5A O10 0.92(4) 1.77(4) 2.666(4) 162(4) .
N1 H3D O9 0.87(4) 1.81(4) 2.672(4) 169(4) .
N4 H4 O5 0.75(4) 2.32(4) 3.005(5) 152(4) 2_766
N2 H2 O5 0.93(6) 2.14(6) 3.012(4) 157(5) 2_766
N5 H5B O1S 1.06(5) 1.70(5) 2.681(5) 153(4) 1_655
N1 H3C O6 1.16(5) 1.51(5) 2.662(4) 168(4) 2_766

loop_
_geom_torsion_atom_site_label_1
_geom_torsion_atom_site_label_2
_geom_torsion_atom_site_label_3
_geom_torsion_atom_site_label_4
_geom_torsion
_geom_torsion_site_symmetry_1
_geom_torsion_site_symmetry_2
_geom_torsion_site_symmetry_3
_geom_torsion_site_symmetry_4
_geom_torsion_publ_flag
C2 N1 C1 C13 172.8(3) . . . 2_776 ?
C9 N3 C5 C6 2.4(6) . . . . ?
C9 N3 C5 C4 -175.7(3) . . . . ?
C5 N3 C9 C8 -1.6(6) . . . . ?
C5 N3 C9 C10 176.5(4) . . . . ?
C13 N5 C12 C11 -172.5(3) . . . . ?
C3 N2 C4 O1 -2.9(6) . . . . ?
C3 N2 C4 C5 178.4(4) . . . . ?
N3 C5 C4 O1 171.0(4) . . . . ?
C6 C5 C4 O1 -7.2(6) . . . . ?
N3 C5 C4 N2 -10.2(5) . . . . ?
C6 C5 C4 N2 171.6(4) . . . . ?
N3 C9 C8 C7 -1.6(6) . . . . ?
C10 C9 C8 C7 -179.6(4) . . . . ?
C10 N4 C11 C12 113.2(4) . . . . ?
N5 C12 C11 N4 -60.2(5) . . . . ?
C1 N1 C2 C3 -162.7(3) . . . . ?
C4 N2 C3 C2 -84.7(5) . . . . ?
N1 C2 C3 N2 -47.3(4) . . . . ?
C11 N4 C10 O2 5.2(7) . . . . ?
C11 N4 C10 C9 -175.1(4) . . . . ?
N3 C9 C10 O2 -171.2(4) . . . . ?
C8 C9 C10 O2 7.0(6) . . . . ?
N3 C9 C10 N4 9.1(5) . . . . ?
C8 C9 C10 N4 -172.7(4) . . . . ?
N3 C5 C6 C7 0.1(7) . . . . ?
C4 C5 C6 C7 178.2(4) . . . . ?
C12 N5 C13 C1 81.7(4) . . . 2_776 ?
C5 C6 C7 C8 -3.4(7) . . . . ?
C9 C8 C7 C6 4.0(6) . . . . ?
C21 C20 C27 O9 1.2(6) . . . . ?
C25 C20 C27 O9 179.5(4) . . . . ?
C21 C20 C27 O10 -176.9(4) . . . . ?
C25 C20 C27 O10 1.4(6) . . . . ?
C25 C20 C21 C22 -0.9(6) . . . . ?
C27 C20 C21 C22 177.4(4) . . . . ?
C25 C24 C23 C22 -1.7(7) . . . . ?
C25 C24 C23 N7 -180.0(4) . . . . ?
O8 N7 C23 C24 -10.8(6) . . . . ?
O7 N7 C23 C24 167.8(4) . . . . ?
O8 N7 C23 C22 170.8(4) . . . . ?
O7 N7 C23 C22 -10.6(6) . . . . ?
C24 C23 C22 C21 1.0(7) . . . . ?
N7 C23 C22 C21 179.4(4) . . . . ?
C20 C21 C22 C23 0.3(6) . . . . ?
C23 C24 C25 C20 1.0(7) . . . . ?
C21 C20 C25 C24 0.3(6) . . . . ?
C27 C20 C25 C24 -178.0(4) . . . . ?
O3 N6 C17 C16 10.8(6) . . . . ?
O4 N6 C17 C16 -170.2(4) . . . . ?
O3 N6 C17 C18 -170.4(4) . . . . ?
O4 N6 C17 C18 8.6(6) . . . . ?
C18 C17 C16 C15 -0.4(6) . . . . ?
N6 C17 C16 C15 178.4(4) . . . . ?
O5 C26 C14 C15 18.4(6) . . . . ?
O6 C26 C14 C15 -160.3(4) . . . . ?
O5 C26 C14 C19 -160.6(4) . . . . ?
O6 C26 C14 C19 20.6(6) . . . . ?
C15 C14 C19 C18 1.4(6) . . . . ?
C26 C14 C19 C18 -179.5(4) . . . . ?
C14 C19 C18 C17 -0.5(6) . . . . ?
C16 C17 C18 C19 -0.1(6) . . . . ?
N6 C17 C18 C19 -178.8(4) . . . . ?
C19 C14 C15 C16 -1.8(6) . . . . ?
C26 C14 C15 C16 179.1(4) . . . . ?
C17 C16 C15 C14 1.3(6) . . . . ?
